data_4061500
loop_
_publ_author_name
'Lee, Hon Man'
'Chiu, Ping Ling'

_journal_name_full Organometallics
_journal_paper_doi 10.1021/om050224w
_journal_year 2005
_chemical_formula_moiety 'C19 H20 N6, 2(Br)'
_chemical_formula_sum 'C19 H20 Br2 N6'
_chemical_formula_weight 492.23
_space_group_IT_number 15
_symmetry_cell_setting monoclinic
_symmetry_space_group_name_Hall '-C 2yc'
_symmetry_space_group_name_H-M 'C 1 2/c 1'
_cell_angle_alpha 90.00
_cell_angle_beta 117.932(3)
_cell_angle_gamma 90.00
_cell_formula_units_Z 4
_cell_length_a 23.6789(17)
_cell_length_b 4.8423(4)
_cell_length_c 19.4700(14)
_cell_measurement_temperature 150(2)
_cell_volume 1972.4(3)
_diffrn_ambient_temperature 150(2)
_exptl_crystal_density_diffrn 1.658
_cod_original_sg_symbol_H-M 'C 2/c'
_cod_database_code 4061500

loop_
_symmetry_equiv_pos_as_xyz
'x, y, z'
'-x, y, -z+1/2'
'x+1/2, y+1/2, z'
'-x+1/2, y+1/2, -z+1/2'
'-x, -y, -z'
'x, -y, z-1/2'
'-x+1/2, -y+1/2, -z'
'x+1/2, -y+1/2, z-1/2'

loop_
_atom_site_label
_atom_site_type_symbol
_atom_site_fract_x
_atom_site_fract_y
_atom_site_fract_z
_atom_site_U_iso_or_equiv
_atom_site_adp_type
_atom_site_occupancy
_atom_site_symmetry_multiplicity
_atom_site_calc_flag
_atom_site_refinement_flags
_atom_site_disorder_assembly
_atom_site_disorder_group
Br1 Br 0.06851(2) 0.88045(10) 0.14108(2) 0.0275(2) Uani 1 1 d . . .
C1 C 0.4586(2) 1.0900(9) 0.6138(3) 0.0245(10) Uani 1 1 d . . .
H1 H 0.4844 1.2136 0.6025 0.029 Uiso 1 1 calc R . .
C2 C 0.3892(2) 0.7699(11) 0.6024(3) 0.0292(10) Uani 1 1 d . . .
H2 H 0.3577 0.6293 0.5806 0.035 Uiso 1 1 calc R . .
C3 C 0.4161(2) 0.8622(9) 0.6759(3) 0.0285(11) Uani 1 1 d . . .
H3 H 0.4068 0.8016 0.7159 0.034 Uiso 1 1 calc R . .
C4 C 0.5000 1.2301(15) 0.7500 0.0304(15) Uani 1 2 d S . .
H4A H 0.5276 1.3505 0.7373 0.037 Uiso 0.50 1 calc PR . .
H4B H 0.4724 1.3505 0.7627 0.037 Uiso 0.50 1 calc PR . .
C5 C 0.3995(2) 0.8908(10) 0.4820(3) 0.0292(11) Uani 1 1 d . . .
H5A H 0.4054 0.6962 0.4711 0.035 Uiso 1 1 calc R . .
H5B H 0.4285 1.0067 0.4706 0.035 Uiso 1 1 calc R . .
C6 C 0.3313(2) 0.9758(11) 0.4297(3) 0.0264(10) Uani 1 1 d . . .
C7 C 0.2976(2) 0.8477(10) 0.3585(3) 0.0324(12) Uani 1 1 d . . .
H7 H 0.3167 0.7050 0.3430 0.039 Uiso 1 1 calc R . .
C8 C 0.2354(2) 0.9300(11) 0.3101(3) 0.0360(12) Uani 1 1 d . . .
H8 H 0.2109 0.8455 0.2609 0.043 Uiso 1 1 calc R . .
C9 C 0.2101(2) 1.1408(10) 0.3359(3) 0.0359(12) Uani 1 1 d . . .
H9 H 0.1676 1.2037 0.3043 0.043 Uiso 1 1 calc R . .
C10 C 0.2469(2) 1.2557(13) 0.4068(3) 0.0378(13) Uani 1 1 d . . .
H10 H 0.2287 1.3983 0.4236 0.045 Uiso 1 1 calc R . .
N1 N 0.4599(2) 1.0626(8) 0.6822(2) 0.0263(9) Uani 1 1 d . . .
N2 N 0.41614(19) 0.9192(8) 0.5640(2) 0.0249(9) Uani 1 1 d . . .
N3 N 0.3080(2) 1.1796(9) 0.4552(2) 0.0337(10) Uani 1 1 d . . .

loop_
_atom_site_aniso_label
_atom_site_aniso_U_11
_atom_site_aniso_U_22
_atom_site_aniso_U_33
_atom_site_aniso_U_23
_atom_site_aniso_U_13
_atom_site_aniso_U_12
Br1 0.0232(3) 0.0336(4) 0.0317(3) 0.00112(18) 0.0179(2) -0.00121(17)
C1 0.023(2) 0.029(3) 0.030(2) 0.0048(19) 0.019(2) 0.0044(18)
C2 0.019(2) 0.034(3) 0.037(3) 0.004(2) 0.015(2) 0.001(2)
C3 0.023(2) 0.036(3) 0.031(2) 0.009(2) 0.016(2) 0.0043(19)
C4 0.037(4) 0.026(4) 0.029(3) 0.000 0.015(3) 0.000
C5 0.023(2) 0.043(3) 0.027(2) 0.001(2) 0.016(2) 0.007(2)
C6 0.022(2) 0.033(3) 0.029(2) 0.004(2) 0.016(2) 0.002(2)
C7 0.027(3) 0.036(3) 0.035(3) 0.002(2) 0.015(2) 0.003(2)
C8 0.031(3) 0.042(3) 0.031(3) -0.001(2) 0.012(2) -0.002(2)
C9 0.021(2) 0.048(3) 0.040(3) 0.010(2) 0.016(2) 0.007(2)
C10 0.031(3) 0.053(3) 0.037(3) 0.006(3) 0.021(2) 0.016(3)
N1 0.028(2) 0.028(2) 0.026(2) 0.0021(17) 0.0160(18) 0.0063(17)
N2 0.0211(19) 0.031(2) 0.026(2) 0.0033(16) 0.0133(17) 0.0041(15)
N3 0.029(2) 0.042(2) 0.036(2) 0.001(2) 0.020(2) 0.0066(19)

loop_
_geom_bond_atom_site_label_1
_geom_bond_atom_site_label_2
_geom_bond_distance
_geom_bond_site_symmetry_2
_geom_bond_publ_flag
C1 N2 1.313(6) . ?
C1 N1 1.326(6) . ?
C1 H1 0.9500 . ?
C2 C3 1.341(7) . ?
C2 N2 1.392(6) . ?
C2 H2 0.9500 . ?
C3 N1 1.384(6) . ?
C3 H3 0.9500 . ?
C4 N1 1.458(6) 2_656 ?
C4 N1 1.458(6) . ?
C4 H4A 0.9900 . ?
C4 H4B 0.9900 . ?
C5 N2 1.460(6) . ?
C5 C6 1.507(6) . ?
C5 H5A 0.9900 . ?
C5 H5B 0.9900 . ?
C6 N3 1.334(6) . ?
C6 C7 1.381(8) . ?
C7 C8 1.383(7) . ?
C7 H7 0.9500 . ?
C8 C9 1.392(8) . ?
C8 H8 0.9500 . ?
C9 C10 1.360(8) . ?
C9 H9 0.9500 . ?
C10 N3 1.356(6) . ?
C10 H10 0.9500 . ?
